data_7237028
loop_
_publ_author_name
'Krompiec, Michal P.'
'Baxter, Sean N.'
'Klimareva, Elena L.'
'Yufit, Dmitry S.'
'Congrave, Daniel G.'
'Britten, Thomas K.'
'Perepichka, Igor F.'

_publ_section_title
;
 3,4-Phenylenedioxythiophenes (PheDOTs) functionalized with
 electron-withdrawing groups and their analogs for organic electronics
;
_journal_issue 14
_journal_name_full 'Journal of Materials Chemistry C'
_journal_page_first 3743
_journal_paper_doi 10.1039/C7TC05227H
_journal_volume 6
_journal_year 2018
_chemical_formula_moiety 'C9 H3 Cl2 N O2 S'
_chemical_formula_sum 'C9 H3 Cl2 N O2 S'
_chemical_formula_weight 260.08
_space_group_crystal_system monoclinic
_space_group_IT_number 15
_space_group_name_Hall '-C 2yc'
_space_group_name_H-M_alt 'C 1 2/c 1'
_atom_sites_solution_hydrogens difmap
_atom_sites_solution_primary direct
_atom_sites_solution_secondary difmap
_audit_creation_date 2015-01-20
_audit_creation_method
;
Olex2 1.2-beta
(compiled 2015.01.19 svn.r3143 for OlexSys, GUI svn.r4992)
;
_audit_update_record
;
2017-06-01 deposited with the CCDC.
2018-01-02 downloaded from the CCDC.
;
_cell_angle_alpha 90.00
_cell_angle_beta 110.094(3)
_cell_angle_gamma 90.00
_cell_formula_units_Z 8
_cell_length_a 18.0302(5)
_cell_length_b 5.89058(13)
_cell_length_c 18.9311(6)
_cell_measurement_reflns_used 5586
_cell_measurement_temperature 120.0
_cell_measurement_theta_max 32.5030
_cell_measurement_theta_min 2.2630
_cell_volume 1888.25(10)
_computing_cell_refinement
;
CrysAlisPro, Agilent Technologies,
Version 1.171.36.32 (release 02-08-2013 CrysAlis171 .NET)
(compiled Aug  2 2013,16:46:58)
;
_computing_data_collection
;
CrysAlisPro, Agilent Technologies,
Version 1.171.36.32 (release 02-08-2013 CrysAlis171 .NET)
(compiled Aug  2 2013,16:46:58)
;
_computing_data_reduction
;
CrysAlisPro, Agilent Technologies,
Version 1.171.36.32 (release 02-08-2013 CrysAlis171 .NET)
(compiled Aug  2 2013,16:46:58)
;
_computing_molecular_graphics 'Olex2 (Dolomanov et al., 2009)'
_computing_publication_material 'Olex2 (Dolomanov et al., 2009)'
_computing_structure_refinement 'XL (Sheldrick, 2008)'
_computing_structure_solution 'XS (Sheldrick, 2008)'
_diffrn_ambient_temperature 120.0
_diffrn_detector CCD
_diffrn_detector_area_resol_mean 16.1511
_diffrn_detector_type Sapphire3
_diffrn_measured_fraction_theta_full 1.000
_diffrn_measured_fraction_theta_max 1.000
_diffrn_measurement_details
;
#__ type_ start__ end____ width___ exp.time_
  1 omega  -68.00  -34.00   1.0000   15.0000
omega____ theta____ kappa____ phi______ frames
    -      -28.3337  106.0000 -132.0000 34

#__ type_ start__ end____ width___ exp.time_
  2 omega   45.00   84.00   1.0000   15.0000
omega____ theta____ kappa____ phi______ frames
    -       28.9587 -178.0000  -60.0000 39

#__ type_ start__ end____ width___ exp.time_
  3 omega   16.00   71.00   1.0000   15.0000
omega____ theta____ kappa____ phi______ frames
    -       28.9587 -100.0000   30.0000 55

#__ type_ start__ end____ width___ exp.time_
  4 omega   46.00   71.00   1.0000   15.0000
omega____ theta____ kappa____ phi______ frames
    -       28.9587 -100.0000  150.0000 25

#__ type_ start__ end____ width___ exp.time_
  5 omega  -29.00   45.00   1.0000   15.0000
omega____ theta____ kappa____ phi______ frames
    -       28.9587  -57.0000  -90.0000 74

#__ type_ start__ end____ width___ exp.time_
  6 omega   13.00   95.00   1.0000   15.0000
omega____ theta____ kappa____ phi______ frames
    -       28.9587   57.0000  150.0000 82

#__ type_ start__ end____ width___ exp.time_
  7 omega  -44.00   73.00   1.0000   15.0000
omega____ theta____ kappa____ phi______ frames
    -       28.9587  -19.0000  -30.0000 117

#__ type_ start__ end____ width___ exp.time_
  8 omega  -97.00   -7.00   1.0000   15.0000
omega____ theta____ kappa____ phi______ frames
    -      -28.3337  -57.0000  -90.0000 90

#__ type_ start__ end____ width___ exp.time_
  9 omega -104.00  -35.00   1.0000   15.0000
omega____ theta____ kappa____ phi______ frames
    -      -28.3337 -178.0000   30.0000 69

#__ type_ start__ end____ width___ exp.time_
 10 omega  -98.00  -73.00   1.0000   15.0000
omega____ theta____ kappa____ phi______ frames
    -      -28.3337  -77.0000 -180.0000 25

#__ type_ start__ end____ width___ exp.time_
 11 omega  -98.00    2.00   1.0000   15.0000
omega____ theta____ kappa____ phi______ frames
    -      -28.3337  -77.0000   30.0000 100
;
_diffrn_measurement_device '3-circle diffractometer'
_diffrn_measurement_device_type 'Xcalibur, Sapphire3'
_diffrn_measurement_method '\w scans'
_diffrn_orient_matrix_UB_11 -0.0237448000
_diffrn_orient_matrix_UB_12 -0.0058001000
_diffrn_orient_matrix_UB_13 -0.0385762000
_diffrn_orient_matrix_UB_21 -0.0122032000
_diffrn_orient_matrix_UB_22 0.1138820000
_diffrn_orient_matrix_UB_23 0.0014484000
_diffrn_orient_matrix_UB_31 0.0322738000
_diffrn_orient_matrix_UB_32 0.0387806000
_diffrn_orient_matrix_UB_33 -0.0100487000
_diffrn_radiation_collimation monochromator
_diffrn_radiation_monochromator graphite
_diffrn_radiation_type MoK\a
_diffrn_radiation_wavelength 0.71073
_diffrn_reflns_av_R_equivalents 0.0440
_diffrn_reflns_av_unetI/netI 0.0320
_diffrn_reflns_limit_h_max 25
_diffrn_reflns_limit_h_min -24
_diffrn_reflns_limit_k_max 8
_diffrn_reflns_limit_k_min -8
_diffrn_reflns_limit_l_max 26
_diffrn_reflns_limit_l_min -26
_diffrn_reflns_number 14968
_diffrn_reflns_theta_full 30.00
_diffrn_reflns_theta_max 30.00
_diffrn_reflns_theta_min 2.29
_diffrn_source 'Enhance (Mo) X-ray Source'
_diffrn_source_type 'sealed tube'
_exptl_absorpt_coefficient_mu 0.880
_exptl_absorpt_correction_T_max 0.973
_exptl_absorpt_correction_T_min 0.835
_exptl_absorpt_correction_type analytical
_exptl_absorpt_process_details
;
CrysAlisPro, Agilent Technologies,
Version 1.171.36.32 (release 02-08-2013 CrysAlis171 .NET)
(compiled Aug  2 2013,16:46:58)
Analytical numeric absorption correction using a multifaceted crystal
			model based on expressions derived by R.C. Clark & J.S. Reid.
(Clark, R. C. & Reid, J. S. (1995). Acta Cryst. A51, 887-897)
;
_exptl_crystal_colour 'clear light colourless'
_exptl_crystal_colour_lustre clear
_exptl_crystal_colour_modifier light
_exptl_crystal_colour_primary colourless
_exptl_crystal_density_diffrn 1.830
_exptl_crystal_density_method 'not measured'
_exptl_crystal_description plate
_exptl_crystal_F_000 1040
_exptl_crystal_size_max 0.2578
_exptl_crystal_size_mid 0.2007
_exptl_crystal_size_min 0.0329
_refine_diff_density_max 0.397
_refine_diff_density_min -0.287
_refine_diff_density_rms 0.068
_refine_ls_extinction_method none
_refine_ls_goodness_of_fit_ref 1.048
_refine_ls_hydrogen_treatment refall
_refine_ls_matrix_type full
_refine_ls_number_parameters 148
_refine_ls_number_reflns 2764
_refine_ls_number_restraints 0
_refine_ls_restrained_S_all 1.048
_refine_ls_R_factor_all 0.0385
_refine_ls_R_factor_gt 0.0309
_refine_ls_shift/su_max 0.001
_refine_ls_shift/su_mean 0.000
_refine_ls_structure_factor_coef Fsqd
_refine_ls_weighting_details 'calc w=1/[\s^2^(Fo^2^)+(0.0330P)^2^+0.9500P] where P=(Fo^2^+2Fc^2^)/3'
_refine_ls_weighting_scheme calc
_refine_ls_wR_factor_gt 0.0705
_refine_ls_wR_factor_ref 0.0743
_reflns_number_gt 2383
_reflns_number_total 2764
_reflns_threshold_expression >2sigma(I)
_cod_data_source_file c7tc05227h2.cif
_cod_data_source_block 56Cl2_PyDOT_iper6
_cod_original_cell_volume 1888.26(9)
_cod_database_code 7237028
_chemical_oxdiff_formula 'C9 H3 N1 O2 Cl2 S1'
_reflns_odcompleteness_completeness 99.97
_reflns_odcompleteness_iscentric 1
_reflns_odcompleteness_theta 31.44
_olex2_refinement_description
;
;
_olex2_submission_special_instructions 'No special instructions were received'

loop_
_space_group_symop_id
_space_group_symop_operation_xyz
1 'x, y, z'
2 '-x, y, -z+1/2'
3 'x+1/2, y+1/2, z'
4 '-x+1/2, y+1/2, -z+1/2'
5 '-x, -y, -z'
6 'x, -y, z-1/2'
7 '-x+1/2, -y+1/2, -z'
8 'x+1/2, -y+1/2, z-1/2'

loop_
_atom_site_label
_atom_site_type_symbol
_atom_site_fract_x
_atom_site_fract_y
_atom_site_fract_z
_atom_site_U_iso_or_equiv
_atom_site_adp_type
_atom_site_occupancy
_atom_site_calc_flag
Cl1 Cl 0.25620(2) 0.37629(7) 0.68811(2) 0.02064(10) Uani 1 d
Cl2 Cl 0.36123(2) -0.06984(6) 0.70183(2) 0.02406(10) Uani 1 d
S1 S 0.45845(2) 0.54509(7) 0.33112(2) 0.02069(10) Uani 1 d
O1 O 0.33801(6) 0.58976(18) 0.46560(6) 0.0194(2) Uani 1 d
O2 O 0.42323(7) 0.16319(18) 0.48350(6) 0.0221(2) Uani 1 d
N1 N 0.38631(8) 0.0805(2) 0.58282(7) 0.0179(3) Uani 1 d
C1 C 0.39726(9) 0.6744(3) 0.37157(9) 0.0199(3) Uani 1 d
C2 C 0.38595(8) 0.5373(2) 0.42424(8) 0.0161(3) Uani 1 d
C3 C 0.42726(9) 0.3283(3) 0.43289(8) 0.0170(3) Uani 1 d
C4 C 0.46990(9) 0.3076(3) 0.38672(9) 0.0193(3) Uani 1 d
C5 C 0.34166(8) 0.4332(2) 0.52092(8) 0.0155(3) Uani 1 d
C6 C 0.30186(8) 0.4801(3) 0.56993(8) 0.0169(3) Uani 1 d
C7 C 0.30554(8) 0.3242(2) 0.62641(8) 0.0158(3) Uani 1 d
C8 C 0.34954(9) 0.1278(2) 0.63084(8) 0.0166(3) Uani 1 d
C9 C 0.38279(8) 0.2278(2) 0.52940(8) 0.0164(3) Uani 1 d
H1 H 0.3758(11) 0.818(3) 0.3559(11) 0.030(5) Uiso 1 d
H4 H 0.5043(11) 0.185(3) 0.3856(11) 0.027(5) Uiso 1 d
H6 H 0.2716(11) 0.620(3) 0.5645(11) 0.026(5) Uiso 1 d

loop_
_atom_site_aniso_label
_atom_site_aniso_U_11
_atom_site_aniso_U_22
_atom_site_aniso_U_33
_atom_site_aniso_U_23
_atom_site_aniso_U_13
_atom_site_aniso_U_12
Cl1 0.02084(18) 0.02396(19) 0.01986(19) 0.00111(14) 0.01051(14) 0.00417(14)
Cl2 0.0354(2) 0.01758(18) 0.0221(2) 0.00529(14) 0.01366(17) 0.00543(16)
S1 0.02155(19) 0.0236(2) 0.01886(19) -0.00013(15) 0.00937(15) 0.00194(15)
O1 0.0247(6) 0.0183(5) 0.0186(5) 0.0054(4) 0.0117(4) 0.0099(4)
O2 0.0298(6) 0.0179(5) 0.0235(6) 0.0046(4) 0.0153(5) 0.0111(5)
N1 0.0205(6) 0.0142(6) 0.0188(6) 0.0003(5) 0.0065(5) 0.0034(5)
C1 0.0220(8) 0.0202(7) 0.0177(7) -0.0001(6) 0.0072(6) 0.0032(6)
C2 0.0151(7) 0.0179(7) 0.0145(7) -0.0017(5) 0.0042(5) 0.0038(6)
C3 0.0179(7) 0.0168(7) 0.0154(7) -0.0001(5) 0.0045(6) 0.0033(6)
C4 0.0186(7) 0.0203(7) 0.0192(7) -0.0012(6) 0.0067(6) 0.0040(6)
C5 0.0155(7) 0.0151(6) 0.0143(7) 0.0007(5) 0.0030(5) 0.0032(5)
C6 0.0158(7) 0.0160(7) 0.0175(7) -0.0003(6) 0.0038(6) 0.0045(6)
C7 0.0142(6) 0.0182(7) 0.0150(7) -0.0023(5) 0.0051(5) 0.0007(5)
C8 0.0177(7) 0.0137(6) 0.0167(7) 0.0011(5) 0.0039(6) 0.0011(6)
C9 0.0172(7) 0.0151(6) 0.0164(7) -0.0024(5) 0.0052(6) 0.0019(6)

loop_
_atom_type_symbol
_atom_type_description
_atom_type_scat_dispersion_real
_atom_type_scat_dispersion_imag
_atom_type_scat_source
C C 0.0033 0.0016 'International Tables Vol C Tables 4.2.6.8 and 6.1.1.4'
H H 0.0000 0.0000 'International Tables Vol C Tables 4.2.6.8 and 6.1.1.4'
Cl Cl 0.1484 0.1585 'International Tables Vol C Tables 4.2.6.8 and 6.1.1.4'
N N 0.0061 0.0033 'International Tables Vol C Tables 4.2.6.8 and 6.1.1.4'
O O 0.0106 0.0060 'International Tables Vol C Tables 4.2.6.8 and 6.1.1.4'
S S 0.1246 0.1234 'International Tables Vol C Tables 4.2.6.8 and 6.1.1.4'

loop_
_exptl_crystal_face_index_h
_exptl_crystal_face_index_k
_exptl_crystal_face_index_l
_exptl_crystal_face_perp_dist
_exptl_oxdiff_crystal_face_indexfrac_h
_exptl_oxdiff_crystal_face_indexfrac_k
_exptl_oxdiff_crystal_face_indexfrac_l
_exptl_oxdiff_crystal_face_x
_exptl_oxdiff_crystal_face_y
_exptl_oxdiff_crystal_face_z
0 0 -1 0.0165 0.0006 0.0002 -1.0004 0.0386 -0.0014 0.0101
0 0 1 0.0165 -0.0006 -0.0002 1.0004 -0.0386 0.0014 -0.0101
1 0 -1 0.0752 0.9999 0.0001 -1.0002 0.0148 -0.0136 0.0423
-1 0 1 0.0752 -0.9999 -0.0001 1.0002 -0.0148 0.0136 -0.0423
1 1 -1 0.1171 0.9998 1.0001 -1.0000 0.0090 0.1002 0.0811
-1 -1 1 0.1171 -0.9998 -1.0001 1.0000 -0.0090 -0.1002 -0.0811
-1 1 0 0.1197 -0.9994 1.0000 0.0001 0.0179 0.1261 0.0065
1 -1 0 0.1197 0.9994 -1.0000 -0.0001 -0.0179 -0.1261 -0.0065

loop_
_geom_angle_atom_site_label_1
_geom_angle_atom_site_label_2
_geom_angle_atom_site_label_3
_geom_angle
C4 S1 C1 92.77(8)
C5 O1 C2 113.77(11)
C9 O2 C3 114.26(11)
C9 N1 C8 118.96(13)
S1 C1 H1 121.2(12)
C2 C1 S1 110.22(12)
C2 C1 H1 128.6(12)
O1 C2 C3 122.20(13)
C1 C2 O1 124.37(13)
C1 C2 C3 113.42(13)
O2 C3 C2 122.62(13)
C4 C3 O2 124.06(13)
C4 C3 C2 113.32(14)
S1 C4 H4 122.9(12)
C3 C4 S1 110.27(12)
C3 C4 H4 126.8(12)
O1 C5 C6 118.38(13)
O1 C5 C9 123.39(13)
C6 C5 C9 118.22(13)
C5 C6 C7 118.98(13)
C5 C6 H6 120.0(11)
C7 C6 H6 121.1(11)
C6 C7 Cl1 120.23(11)
C8 C7 Cl1 121.68(12)
C8 C7 C6 118.09(13)
N1 C8 Cl2 115.69(11)
N1 C8 C7 122.93(14)
C7 C8 Cl2 121.37(11)
O2 C9 C5 123.04(13)
N1 C9 O2 114.17(12)
N1 C9 C5 122.79(13)

loop_
_geom_bond_atom_site_label_1
_geom_bond_atom_site_label_2
_geom_bond_distance
Cl1 C7 1.7215(15)
Cl2 C8 1.7354(15)
S1 C1 1.7218(16)
S1 C4 1.7201(16)
O1 C2 1.3861(17)
O1 C5 1.3799(17)
O2 C3 1.3845(18)
O2 C9 1.3663(17)
N1 C8 1.3259(19)
N1 C9 1.3172(19)
C1 C2 1.352(2)
C1 H1 0.93(2)
C2 C3 1.419(2)
C3 C4 1.353(2)
C4 H4 0.96(2)
C5 C6 1.382(2)
C5 C9 1.399(2)
C6 C7 1.394(2)
C6 H6 0.977(19)
C7 C8 1.389(2)
